data_7051141
loop_
_publ_author_name
'Lahtinen, Tanja'
'Wegelius, Elina'
'Rissanen, Kari'

_publ_section_title
;
 Synthesis and X-ray structures of new concave \p-prismand hydrocarbon
 [2.2.1]m,p,p- and [2.2.1]p,p,p-cyclophanes
;
_journal_issue 7
_journal_name_full 'New Journal of Chemistry'
_journal_page_first 905
_journal_paper_doi 10.1039/b102725p
_journal_volume 25
_journal_year 2001
_chemical_formula_sum 'C23 H22 S2'
_chemical_formula_weight 362.53
_space_group_IT_number 14
_symmetry_cell_setting monoclinic
_symmetry_space_group_name_Hall '-P 2yn'
_symmetry_space_group_name_H-M 'P 1 21/n 1'
_atom_sites_solution_hydrogens geom
_atom_sites_solution_primary direct
_atom_sites_solution_secondary difmap
_audit_creation_method SHELXL-97
_cell_angle_alpha 90.00
_cell_angle_beta 91.0448(31)
_cell_angle_gamma 90.00
_cell_formula_units_Z 4
_cell_length_a 10.9684(7)
_cell_length_b 10.2645(6)
_cell_length_c 16.6081(10)
_cell_measurement_temperature 173.0(1)
_cell_volume 1869.5(2)
_computing_structure_refinement 'SHELXL-97 (Sheldrick, 1997)'
_diffrn_ambient_temperature 173.0(1)
_diffrn_measured_fraction_theta_full 0.990
_diffrn_measured_fraction_theta_max 0.990
_diffrn_measurement_device_type 'Nonius KappaCCD'
_diffrn_radiation_monochromator graphite
_diffrn_radiation_source 'fine-focus sealed tube'
_diffrn_radiation_type MoK\a
_diffrn_radiation_wavelength 0.71073
_diffrn_reflns_av_R_equivalents 0.0469
_diffrn_reflns_av_sigmaI/netI 0.0682
_diffrn_reflns_limit_h_max 12
_diffrn_reflns_limit_h_min -13
_diffrn_reflns_limit_k_max 12
_diffrn_reflns_limit_k_min -11
_diffrn_reflns_limit_l_max 19
_diffrn_reflns_limit_l_min -17
_diffrn_reflns_number 8351
_diffrn_reflns_theta_full 24.94
_diffrn_reflns_theta_max 24.94
_diffrn_reflns_theta_min 4.09
_exptl_absorpt_coefficient_mu 0.287
_exptl_absorpt_correction_T_max 0.9858
_exptl_absorpt_correction_T_min 0.9448
_exptl_absorpt_correction_type 'not used'
_exptl_crystal_colour colourless
_exptl_crystal_density_diffrn 1.288
_exptl_crystal_density_method 'not measured'
_exptl_crystal_description plate
_exptl_crystal_F_000 768
_exptl_crystal_size_max 0.20
_exptl_crystal_size_mid 0.15
_exptl_crystal_size_min 0.05
_refine_diff_density_max 0.231
_refine_diff_density_min -0.287
_refine_diff_density_rms 0.051
_refine_ls_extinction_method none
_refine_ls_goodness_of_fit_ref 1.228
_refine_ls_hydrogen_treatment mixed
_refine_ls_matrix_type full
_refine_ls_number_parameters 314
_refine_ls_number_reflns 3234
_refine_ls_number_restraints 0
_refine_ls_restrained_S_all 1.228
_refine_ls_R_factor_all 0.0869
_refine_ls_R_factor_gt 0.0633
_refine_ls_shift/su_max 0.000
_refine_ls_shift/su_mean 0.000
_refine_ls_structure_factor_coef Fsqd
_refine_ls_weighting_details 'calc w=1/[\s^2^(Fo^2^)+(0.0249P)^2^+1.6238P] where P=(Fo^2^+2Fc^2^)/3'
_refine_ls_weighting_scheme calc
_refine_ls_wR_factor_gt 0.1246
_refine_ls_wR_factor_ref 0.1311
_reflns_number_gt 2601
_reflns_number_total 3234
_reflns_threshold_expression >2sigma(I)
_cod_data_source_file b102725p.txt
_cod_data_source_block 12
_cod_original_sg_symbol_H-M 'P 21/n'
_cod_database_code 7051141

loop_
_symmetry_equiv_pos_as_xyz
'x, y, z'
'-x+1/2, y+1/2, -z+1/2'
'-x, -y, -z'
'x-1/2, -y-1/2, z-1/2'

loop_
_atom_site_label
_atom_site_type_symbol
_atom_site_fract_x
_atom_site_fract_y
_atom_site_fract_z
_atom_site_U_iso_or_equiv
_atom_site_adp_type
_atom_site_occupancy
_atom_site_symmetry_multiplicity
_atom_site_calc_flag
_atom_site_refinement_flags
_atom_site_disorder_assembly
_atom_site_disorder_group
S1 S 0.83715(8) 0.14893(9) 0.44484(5) 0.0374(3) Uani 1 1 d . . .
C2 C 0.6916(3) 0.0745(4) 0.4151(3) 0.0434(9) Uani 1 1 d . . .
H2A H 0.706(3) 0.055(4) 0.356(3) 0.055(11) Uiso 1 1 d . . .
H2B H 0.686(3) 0.001(4) 0.447(2) 0.047(11) Uiso 1 1 d . . .
C3 C 0.5814(3) 0.1591(3) 0.4231(2) 0.0330(8) Uani 1 1 d . . .
C4 C 0.5233(3) 0.2114(3) 0.3557(2) 0.0374(8) Uani 1 1 d . . .
H4 H 0.551(3) 0.192(3) 0.303(2) 0.031(9) Uiso 1 1 d . . .
C5 C 0.4207(3) 0.2898(3) 0.3625(2) 0.0351(8) Uani 1 1 d . . .
H5 H 0.384(3) 0.326(4) 0.316(2) 0.050(11) Uiso 1 1 d . . .
C6 C 0.3734(3) 0.3196(3) 0.4373(2) 0.0333(8) Uani 1 1 d . . .
C7 C 0.4300(3) 0.2648(4) 0.5042(2) 0.0431(9) Uani 1 1 d . . .
H7 H 0.400(3) 0.283(3) 0.554(2) 0.036(9) Uiso 1 1 d . . .
C8 C 0.5313(3) 0.1868(4) 0.4977(2) 0.0444(9) Uani 1 1 d . . .
H8 H 0.570(4) 0.149(4) 0.546(3) 0.075(14) Uiso 1 1 d . . .
C9 C 0.2655(4) 0.4100(4) 0.4441(3) 0.0434(9) Uani 1 1 d . . .
H9A H 0.242(4) 0.439(5) 0.391(3) 0.081(15) Uiso 1 1 d . . .
H9B H 0.284(3) 0.480(4) 0.471(2) 0.036(10) Uiso 1 1 d . . .
S10 S 0.12947(8) 0.34030(9) 0.48899(6) 0.0427(3) Uani 1 1 d . . .
C11 C 0.1237(4) 0.4252(4) 0.5855(2) 0.0458(10) Uani 1 1 d . . .
H11A H 0.121(3) 0.524(4) 0.577(2) 0.051(11) Uiso 1 1 d . . .
H11B H 0.046(4) 0.400(4) 0.606(2) 0.048(11) Uiso 1 1 d . . .
C12 C 0.2241(3) 0.3863(3) 0.64360(19) 0.0322(8) Uani 1 1 d . . .
C13 C 0.2288(3) 0.2607(4) 0.6757(2) 0.0357(8) Uani 1 1 d . . .
H13 H 0.166(4) 0.199(4) 0.663(2) 0.050(11) Uiso 1 1 d . . .
C14 C 0.3270(3) 0.2219(3) 0.72370(19) 0.0309(7) Uani 1 1 d . . .
H14 H 0.330(3) 0.133(4) 0.743(2) 0.054(11) Uiso 1 1 d . . .
C15 C 0.4223(3) 0.3069(3) 0.74151(18) 0.0271(7) Uani 1 1 d . . .
C16 C 0.4145(3) 0.4335(3) 0.7120(2) 0.0324(8) Uani 1 1 d . . .
H16 H 0.481(3) 0.490(4) 0.725(2) 0.049(11) Uiso 1 1 d . . .
C17 C 0.3171(3) 0.4721(3) 0.6634(2) 0.0348(8) Uani 1 1 d . . .
H17 H 0.316(3) 0.559(4) 0.643(2) 0.048(11) Uiso 1 1 d . . .
C18 C 0.5354(3) 0.2599(4) 0.78671(19) 0.0328(8) Uani 1 1 d . . .
H18A H 0.571(3) 0.335(3) 0.818(2) 0.032(9) Uiso 1 1 d . . .
H18B H 0.513(3) 0.192(3) 0.824(2) 0.041(10) Uiso 1 1 d . . .
C19 C 0.6294(3) 0.2098(3) 0.72870(18) 0.0276(7) Uani 1 1 d . . .
C20 C 0.6376(3) 0.0786(3) 0.7090(2) 0.0308(7) Uani 1 1 d . . .
H20 H 0.584(3) 0.015(3) 0.734(2) 0.038(9) Uiso 1 1 d . . .
C21 C 0.7169(3) 0.0362(3) 0.6506(2) 0.0325(8) Uani 1 1 d . . .
H21 H 0.718(3) -0.044(3) 0.6381(18) 0.022(8) Uiso 1 1 d . . .
C22 C 0.7914(3) 0.1221(3) 0.6100(2) 0.0306(7) Uani 1 1 d . . .
C23 C 0.7855(3) 0.2533(3) 0.6315(2) 0.0353(8) Uani 1 1 d . . .
H23 H 0.839(3) 0.317(3) 0.605(2) 0.042(10) Uiso 1 1 d . . .
C24 C 0.7061(3) 0.2955(3) 0.6893(2) 0.0329(8) Uani 1 1 d . . .
H24 H 0.704(3) 0.386(4) 0.705(2) 0.045(10) Uiso 1 1 d . . .
C25 C 0.8713(3) 0.0771(4) 0.5436(2) 0.0403(9) Uani 1 1 d . . .
H25A H 0.868(3) -0.017(4) 0.536(2) 0.048(11) Uiso 1 1 d . . .
H25B H 0.960(3) 0.106(3) 0.553(2) 0.042(10) Uiso 1 1 d . . .

loop_
_atom_site_aniso_label
_atom_site_aniso_U_11
_atom_site_aniso_U_22
_atom_site_aniso_U_33
_atom_site_aniso_U_23
_atom_site_aniso_U_13
_atom_site_aniso_U_12
S1 0.0310(5) 0.0449(5) 0.0366(5) 0.0010(4) 0.0129(4) -0.0005(4)
C2 0.041(2) 0.040(2) 0.049(2) -0.011(2) 0.0111(18) -0.0016(18)
C3 0.0316(17) 0.0302(18) 0.037(2) -0.0074(15) 0.0075(15) -0.0047(15)
C4 0.0353(19) 0.044(2) 0.033(2) -0.0083(17) 0.0082(16) -0.0132(17)
C5 0.0401(19) 0.0381(19) 0.0270(18) 0.0053(15) -0.0030(15) -0.0102(17)
C6 0.0381(19) 0.0285(17) 0.0333(19) 0.0029(14) -0.0024(15) 0.0004(15)
C7 0.046(2) 0.060(2) 0.0231(19) -0.0023(17) 0.0048(16) 0.021(2)
C8 0.044(2) 0.056(2) 0.033(2) 0.0058(18) 0.0017(17) 0.0190(19)
C9 0.048(2) 0.039(2) 0.043(2) 0.0036(19) -0.0034(18) 0.0065(19)
S10 0.0332(5) 0.0520(6) 0.0424(5) -0.0081(4) -0.0110(4) 0.0081(4)
C11 0.035(2) 0.056(3) 0.047(2) -0.011(2) -0.0045(17) 0.015(2)
C12 0.0295(17) 0.0370(19) 0.0300(18) -0.0093(15) 0.0031(14) 0.0091(15)
C13 0.0300(18) 0.042(2) 0.035(2) -0.0073(16) 0.0046(15) -0.0044(17)
C14 0.0349(18) 0.0290(18) 0.0290(18) 0.0012(15) 0.0060(14) -0.0002(16)
C15 0.0280(16) 0.0319(17) 0.0215(16) -0.0042(13) 0.0066(13) 0.0016(14)
C16 0.0328(18) 0.0279(18) 0.0364(19) -0.0082(15) 0.0020(15) -0.0017(15)
C17 0.042(2) 0.0242(18) 0.038(2) -0.0026(15) 0.0024(15) 0.0080(16)
C18 0.0323(18) 0.044(2) 0.0220(17) 0.0005(16) 0.0019(14) 0.0003(17)
C19 0.0271(16) 0.0349(18) 0.0207(16) 0.0005(14) -0.0052(12) 0.0030(14)
C20 0.0326(17) 0.0289(18) 0.0311(18) 0.0098(14) 0.0012(14) 0.0004(15)
C21 0.0379(19) 0.0195(17) 0.040(2) 0.0026(15) 0.0031(15) 0.0059(15)
C22 0.0282(17) 0.0310(18) 0.0328(18) 0.0062(14) 0.0019(13) 0.0068(14)
C23 0.0312(18) 0.0320(18) 0.043(2) 0.0025(16) 0.0090(16) -0.0027(16)
C24 0.0363(18) 0.0274(18) 0.0351(19) -0.0036(15) 0.0044(15) -0.0031(15)
C25 0.038(2) 0.039(2) 0.044(2) 0.0026(17) 0.0130(17) 0.0096(18)

loop_
_atom_type_symbol
_atom_type_description
_atom_type_scat_dispersion_real
_atom_type_scat_dispersion_imag
_atom_type_scat_source
C C 0.0033 0.0016 'International Tables Vol C Tables 4.2.6.8 and 6.1.1.4'
H H 0.0000 0.0000 'International Tables Vol C Tables 4.2.6.8 and 6.1.1.4'
S S 0.1246 0.1234 'International Tables Vol C Tables 4.2.6.8 and 6.1.1.4'

loop_
_geom_angle_atom_site_label_1
_geom_angle_atom_site_label_2
_geom_angle_atom_site_label_3
_geom_angle
_geom_angle_site_symmetry_1
_geom_angle_site_symmetry_3
_geom_angle_publ_flag
C2 S1 C25 103.7(2) . . ?
C3 C2 S1 115.9(3) . . ?
C4 C3 C8 117.1(3) . . ?
C4 C3 C2 120.9(3) . . ?
C8 C3 C2 121.9(3) . . ?
C3 C4 C5 121.4(3) . . ?
C4 C5 C6 121.1(3) . . ?
C7 C6 C5 117.3(3) . . ?
C7 C6 C9 122.0(3) . . ?
C5 C6 C9 120.6(3) . . ?
C8 C7 C6 121.7(3) . . ?
C7 C8 C3 121.4(3) . . ?
C6 C9 S10 116.0(3) . . ?
C9 S10 C11 102.3(2) . . ?
C12 C11 S10 113.5(2) . . ?
C17 C12 C13 118.4(3) . . ?
C17 C12 C11 120.8(3) . . ?
C13 C12 C11 120.8(3) . . ?
C14 C13 C12 120.5(3) . . ?
C13 C14 C15 121.0(3) . . ?
C14 C15 C16 118.0(3) . . ?
C14 C15 C18 120.7(3) . . ?
C16 C15 C18 121.1(3) . . ?
C17 C16 C15 121.0(3) . . ?
C12 C17 C16 121.0(3) . . ?
C19 C18 C15 110.7(3) . . ?
C20 C19 C24 117.4(3) . . ?
C20 C19 C18 121.8(3) . . ?
C24 C19 C18 120.7(3) . . ?
C21 C20 C19 120.9(3) . . ?
C20 C21 C22 121.6(3) . . ?
C21 C22 C23 117.3(3) . . ?
C21 C22 C25 121.4(3) . . ?
C23 C22 C25 121.2(3) . . ?
C24 C23 C22 121.0(3) . . ?
C23 C24 C19 121.7(3) . . ?
C22 C25 S1 115.0(2) . . ?

loop_
_geom_bond_atom_site_label_1
_geom_bond_atom_site_label_2
_geom_bond_distance
_geom_bond_site_symmetry_2
_geom_bond_publ_flag
S1 C2 1.830(4) . ?
S1 C25 1.831(4) . ?
C2 C3 1.496(5) . ?
C3 C4 1.386(5) . ?
C3 C8 1.394(5) . ?
C4 C5 1.389(5) . ?
C5 C6 1.389(5) . ?
C6 C7 1.384(5) . ?
C6 C9 1.509(5) . ?
C7 C8 1.375(5) . ?
C9 S10 1.826(4) . ?
S10 C11 1.827(4) . ?
C11 C12 1.504(5) . ?
C12 C17 1.383(5) . ?
C12 C13 1.396(5) . ?
C13 C14 1.386(5) . ?
C14 C15 1.389(4) . ?
C15 C16 1.391(5) . ?
C15 C18 1.517(4) . ?
C16 C17 1.384(5) . ?
C18 C19 1.514(4) . ?
C19 C20 1.389(5) . ?
C19 C24 1.389(4) . ?
C20 C21 1.385(5) . ?
C21 C22 1.386(5) . ?
C22 C23 1.395(5) . ?
C22 C25 1.493(5) . ?
C23 C24 1.378(5) . ?

loop_
_geom_torsion_atom_site_label_1
_geom_torsion_atom_site_label_2
_geom_torsion_atom_site_label_3
_geom_torsion_atom_site_label_4
_geom_torsion
_geom_torsion_site_symmetry_1
_geom_torsion_site_symmetry_2
_geom_torsion_site_symmetry_3
_geom_torsion_site_symmetry_4
_geom_torsion_publ_flag
C25 S1 C2 C3 103.5(3) . . . . ?
S1 C2 C3 C4 106.4(4) . . . . ?
S1 C2 C3 C8 -74.8(4) . . . . ?
C8 C3 C4 C5 1.0(5) . . . . ?
C2 C3 C4 C5 179.8(3) . . . . ?
C3 C4 C5 C6 0.7(5) . . . . ?
C4 C5 C6 C7 -2.1(5) . . . . ?
C4 C5 C6 C9 177.1(3) . . . . ?
C5 C6 C7 C8 1.9(6) . . . . ?
C9 C6 C7 C8 -177.3(4) . . . . ?
C6 C7 C8 C3 -0.2(6) . . . . ?
C4 C3 C8 C7 -1.2(5) . . . . ?
C2 C3 C8 C7 180.0(4) . . . . ?
C7 C6 C9 S10 -61.7(5) . . . . ?
C5 C6 C9 S10 119.2(3) . . . . ?
C6 C9 S10 C11 110.4(3) . . . . ?
C9 S10 C11 C12 -69.5(3) . . . . ?
S10 C11 C12 C17 110.1(3) . . . . ?
S10 C11 C12 C13 -66.8(4) . . . . ?
C17 C12 C13 C14 -2.5(5) . . . . ?
C11 C12 C13 C14 174.4(3) . . . . ?
C12 C13 C14 C15 0.6(5) . . . . ?
C13 C14 C15 C16 2.0(5) . . . . ?
C13 C14 C15 C18 -173.7(3) . . . . ?
C14 C15 C16 C17 -2.7(5) . . . . ?
C18 C15 C16 C17 173.0(3) . . . . ?
C13 C12 C17 C16 1.9(5) . . . . ?
C11 C12 C17 C16 -175.1(3) . . . . ?
C15 C16 C17 C12 0.7(5) . . . . ?
C14 C15 C18 C19 89.2(4) . . . . ?
C16 C15 C18 C19 -86.3(4) . . . . ?
C15 C18 C19 C20 -94.4(4) . . . . ?
C15 C18 C19 C24 81.5(4) . . . . ?
C24 C19 C20 C21 -1.8(5) . . . . ?
C18 C19 C20 C21 174.3(3) . . . . ?
C19 C20 C21 C22 0.4(5) . . . . ?
C20 C21 C22 C23 1.5(5) . . . . ?
C20 C21 C22 C25 -176.3(3) . . . . ?
C21 C22 C23 C24 -1.8(5) . . . . ?
C25 C22 C23 C24 175.9(3) . . . . ?
C22 C23 C24 C19 0.4(5) . . . . ?
C20 C19 C24 C23 1.4(5) . . . . ?
C18 C19 C24 C23 -174.7(3) . . . . ?
C21 C22 C25 S1 117.7(3) . . . . ?
C23 C22 C25 S1 -59.9(4) . . . . ?
C2 S1 C25 C22 -70.6(3) . . . . ?

loop_
_cod_related_entry_id
_cod_related_entry_database
_cod_related_entry_code
1 ChemSpider 21136228
